data_7007008
loop_
_publ_author_name
'Dietzel, Pascal D. C.'
'Blom, Richard'
'Fjellv\%ag, Helmer'

_publ_section_title
;
 A scandium coordination polymer constructed from trimeric octahedral
 building blocks and 2,5-dihydroxyterephthalate.
;
_journal_issue 17
_journal_name_full 'Dalton transactions (Cambridge, England : 2003)'
_journal_page_first 2055
_journal_page_last 2057
_journal_paper_doi 10.1039/b516365j
_journal_year 2006
_chemical_formula_moiety 'C24 H12 O22 Sc3'
_chemical_formula_sum 'C8 H4 O7.33 Sc'
_chemical_formula_weight 262.41
_chemical_name_systematic
;
?
;
_space_group_IT_number 194
_symmetry_cell_setting hexagonal
_symmetry_space_group_name_Hall '-P 6c 2c'
_symmetry_space_group_name_H-M 'P 63/m m c'
_atom_sites_solution_hydrogens geom
_atom_sites_solution_primary direct
_atom_sites_solution_secondary difmap
_audit_creation_method SHELXL-97
_cell_angle_alpha 90.00
_cell_angle_beta 90.00
_cell_angle_gamma 120.00
_cell_formula_units_Z 6
_cell_length_a 14.5490(18)
_cell_length_b 14.5490(18)
_cell_length_c 17.767(4)
_cell_measurement_reflns_used 2626
_cell_measurement_temperature 100(2)
_cell_measurement_theta_max 21.5985
_cell_measurement_theta_min 2.2925
_cell_volume 3256.9(9)
_computing_cell_refinement 'SAINT (Bruker, 2003)'
_computing_data_collection 'Apex2 (Bruker, 2004)'
_computing_data_reduction 'SAINT (Bruker, 2003)'
_computing_molecular_graphics 'DIAMOND 3.1 (Crystal Impact, 2005)'
_computing_structure_refinement 'SHELXL-97 (Sheldrick, 1997)'
_computing_structure_solution 'SHELXS-97 (Sheldrick, 1997)'
_diffrn_ambient_temperature 100(2)
_diffrn_measured_fraction_theta_full 0.985
_diffrn_measured_fraction_theta_max 0.985
_diffrn_measurement_device_type 'Bruker Smart APEX II'
_diffrn_measurement_method 'omega scan'
_diffrn_radiation_monochromator graphite
_diffrn_radiation_source 'fine-focus sealed tube'
_diffrn_radiation_type MoK\a
_diffrn_radiation_wavelength 0.71073
_diffrn_reflns_av_R_equivalents 0.1355
_diffrn_reflns_av_sigmaI/netI 0.0602
_diffrn_reflns_limit_h_max 19
_diffrn_reflns_limit_h_min 0
_diffrn_reflns_limit_k_max 0
_diffrn_reflns_limit_k_min -9
_diffrn_reflns_limit_l_max 0
_diffrn_reflns_limit_l_min -23
_diffrn_reflns_number 27123
_diffrn_reflns_theta_full 28.54
_diffrn_reflns_theta_max 28.54
_diffrn_reflns_theta_min 1.62
_diffrn_standards_decay_% 0
_diffrn_standards_interval_count 0
_diffrn_standards_interval_time 0
_diffrn_standards_number 0
_exptl_absorpt_coefficient_mu 0.349
_exptl_absorpt_correction_T_max 0.966
_exptl_absorpt_correction_T_min 0.725
_exptl_absorpt_correction_type multi-scan
_exptl_absorpt_process_details 'Blessing, R. H. (1995) Acta Cryst. A51, 33-38.'
_exptl_crystal_colour 'light yellow'
_exptl_crystal_density_diffrn 0.803
_exptl_crystal_density_method 'not measured'
_exptl_crystal_description 'hexagonal bipyramid'
_exptl_crystal_F_000 790
_exptl_crystal_size_max 0.2
_exptl_crystal_size_mid 0.1
_exptl_crystal_size_min 0.1
_platon_squeeze_details
; R-values before SQUEEZE:
R1(I>2s) = 0.1153, wR2(all data) = 0.3933
;
_refine_diff_density_max 0.507
_refine_diff_density_min -0.374
_refine_diff_density_rms 0.069
_refine_ls_extinction_method none
_refine_ls_goodness_of_fit_ref 0.906
_refine_ls_hydrogen_treatment mixed
_refine_ls_matrix_type full
_refine_ls_number_parameters 53
_refine_ls_number_reflns 1569
_refine_ls_number_restraints 0
_refine_ls_restrained_S_all 0.906
_refine_ls_R_factor_all 0.0705
_refine_ls_R_factor_gt 0.0466
_refine_ls_shift/su_max 0.000
_refine_ls_shift/su_mean 0.000
_refine_ls_structure_factor_coef Fsqd
_refine_ls_weighting_details 'calc w=1/[\s^2^(Fo^2^)+(0.0821P)^2^+0.0000P] where P=(Fo^2^+2Fc^2^)/3'
_refine_ls_weighting_scheme calc
_refine_ls_wR_factor_gt 0.1236
_refine_ls_wR_factor_ref 0.1310
_reflns_number_gt 955
_reflns_number_total 1569
_reflns_threshold_expression >2sigma(I)
_cod_data_source_file b516365j.txt
_cod_data_source_block pd113_p63mmc
_cod_database_code 7007008

loop_
_symmetry_equiv_pos_as_xyz
'x, y, z'
'x-y, x, z+1/2'
'-y, x-y, z'
'-x, -y, z+1/2'
'-x+y, -x, z'
'y, -x+y, z+1/2'
'-y, -x, -z+1/2'
'x-y, -y, -z'
'x, x-y, -z+1/2'
'y, x, -z'
'-x+y, y, -z+1/2'
'-x, -x+y, -z'
'-x, -y, -z'
'-x+y, -x, -z-1/2'
'y, -x+y, -z'
'x, y, -z-1/2'
'x-y, x, -z'
'-y, x-y, -z-1/2'
'y, x, z-1/2'
'-x+y, y, z'
'-x, -x+y, z-1/2'
'-y, -x, z'
'x-y, -y, z-1/2'
'x, x-y, z'

loop_
_atom_site_label
_atom_site_type_symbol
_atom_site_fract_x
_atom_site_fract_y
_atom_site_fract_z
_atom_site_U_iso_or_equiv
_atom_site_adp_type
_atom_site_occupancy
_atom_site_symmetry_multiplicity
_atom_site_calc_flag
_atom_site_refinement_flags
_atom_site_disorder_assembly
_atom_site_disorder_group
C1 C 0.56113(11) 0.43887(11) 0.86292(14) 0.0382(7) Uani 1 2 d S A 4
C2 C 0.52964(12) 0.47036(12) 0.93334(16) 0.0406(7) Uani 1 2 d S A 4
C3 C 0.43237(18) 0.40312(18) 0.96662(12) 0.0567(7) Uani 1 1 d . A 4
O1 O 0.6667 0.3333 0.7500 0.0278(10) Uani 1 12 d S . 4
O4 O 0.83004(12) 0.6601(2) 0.7500 0.0584(9) Uani 1 4 d S B 4
O2 O 0.65002(11) 0.50236(10) 0.83489(7) 0.0424(4) Uani 1 1 d . A 4
O3 O 0.3571(3) 0.3069(3) 0.9430(2) 0.121(2) Uani 0.50 1 d P A 4
H3 H 0.3776 0.2909 0.9035 0.181 Uiso 0.50 1 calc PR A 4
Sc1 Sc 0.74683(3) 0.49365(5) 0.7500 0.0259(2) Uani 1 4 d S . 4
H1 H 0.8645(9) 0.7291(19) 0.7188(11) 0.029(7) Uiso 1 2 d S . .

loop_
_atom_site_aniso_label
_atom_site_aniso_U_11
_atom_site_aniso_U_22
_atom_site_aniso_U_33
_atom_site_aniso_U_23
_atom_site_aniso_U_13
_atom_site_aniso_U_12
C1 0.0457(13) 0.0457(13) 0.0269(13) -0.0045(6) 0.0045(6) 0.0256(15)
C2 0.0441(12) 0.0441(12) 0.0331(14) -0.0081(6) 0.0081(6) 0.0218(14)
C3 0.0480(13) 0.0481(14) 0.0535(14) -0.0214(11) 0.0147(11) 0.0088(11)
O1 0.0318(15) 0.0318(15) 0.020(2) 0.000 0.000 0.0159(7)
O4 0.0649(17) 0.0310(17) 0.068(2) 0.000 0.000 0.0155(9)
O2 0.0524(9) 0.0438(9) 0.0322(7) -0.0021(6) 0.0124(7) 0.0250(7)
O3 0.081(3) 0.078(3) 0.111(3) -0.070(2) 0.060(2) -0.028(2)
Sc1 0.0304(3) 0.0287(4) 0.0182(3) 0.000 0.000 0.0143(2)

loop_
_atom_type_symbol
_atom_type_description
_atom_type_scat_dispersion_real
_atom_type_scat_dispersion_imag
_atom_type_scat_source
C C 0.0033 0.0016 'International Tables Vol C Tables 4.2.6.8 and 6.1.1.4'
H H 0.0000 0.0000 'International Tables Vol C Tables 4.2.6.8 and 6.1.1.4'
O O 0.0106 0.0060 'International Tables Vol C Tables 4.2.6.8 and 6.1.1.4'
Sc Sc 0.2519 0.3716 'International Tables Vol C Tables 4.2.6.8 and 6.1.1.4'

loop_
_geom_angle_atom_site_label_1
_geom_angle_atom_site_label_2
_geom_angle_atom_site_label_3
_geom_angle
_geom_angle_site_symmetry_1
_geom_angle_site_symmetry_3
_geom_angle_publ_flag
O2 C1 O2 123.8(2) . 22_665 ?
O2 C1 C2 118.10(12) . . ?
O2 C1 C2 118.10(12) 22_665 . ?
C3 C2 C3 119.2(2) . 22_665 ?
C3 C2 C1 120.40(12) . . ?
C3 C2 C1 120.40(12) 22_665 . ?
O3 C3 C2 127.9(2) . . ?
O3 C3 C3 111.68(16) . 10_557 ?
C2 C3 C3 120.39(12) . 10_557 ?
Sc1 O1 Sc1 120.000(1) 14_667 3_655 ?
Sc1 O1 Sc1 120.0 14_667 . ?
Sc1 O1 Sc1 120.0 3_655 . ?
Sc1 O4 H1 147.5(11) . . ?
C1 O2 Sc1 135.36(14) . . ?
C3 O3 H3 109.5 . . ?
O1 Sc1 O4 180.00(4) . . ?
O1 Sc1 O2 92.98(4) . 20_655 ?
O4 Sc1 O2 87.02(4) . 20_655 ?
O1 Sc1 O2 92.98(4) . 11_656 ?
O4 Sc1 O2 87.02(4) . 11_656 ?
O2 Sc1 O2 91.25(8) 20_655 11_656 ?
O1 Sc1 O2 92.98(4) . . ?
O4 Sc1 O2 87.02(4) . . ?
O2 Sc1 O2 88.44(8) 20_655 . ?
O2 Sc1 O2 174.04(8) 11_656 . ?
O1 Sc1 O2 92.98(4) . 16_557 ?
O4 Sc1 O2 87.02(4) . 16_557 ?
O2 Sc1 O2 174.04(8) 20_655 16_557 ?
O2 Sc1 O2 88.44(8) 11_656 16_557 ?
O2 Sc1 O2 91.24(8) . 16_557 ?
O1 Sc1 Sc1 30.0 . 3_655 ?
O4 Sc1 Sc1 150.0 . 3_655 ?
O2 Sc1 Sc1 113.19(4) 20_655 3_655 ?
O2 Sc1 Sc1 113.19(4) 11_656 3_655 ?
O2 Sc1 Sc1 72.32(4) . 3_655 ?
O2 Sc1 Sc1 72.32(4) 16_557 3_655 ?
O1 Sc1 Sc1 30.0 . 14_667 ?
O4 Sc1 Sc1 150.0 . 14_667 ?
O2 Sc1 Sc1 72.32(4) 20_655 14_667 ?
O2 Sc1 Sc1 72.32(4) 11_656 14_667 ?
O2 Sc1 Sc1 113.19(4) . 14_667 ?
O2 Sc1 Sc1 113.19(4) 16_557 14_667 ?
Sc1 Sc1 Sc1 60.0 3_655 14_667 ?

loop_
_geom_bond_atom_site_label_1
_geom_bond_atom_site_label_2
_geom_bond_distance
_geom_bond_site_symmetry_2
_geom_bond_publ_flag
C1 O2 1.2566(18) . ?
C1 O2 1.2566(18) 22_665 ?
C1 C2 1.482(4) . ?
C2 C3 1.387(3) . ?
C2 C3 1.387(3) 22_665 ?
C3 O3 1.342(4) . ?
C3 C3 1.396(4) 10_557 ?
O1 Sc1 2.0200(7) 14_667 ?
O1 Sc1 2.0200(7) 3_655 ?
O1 Sc1 2.0200(7) . ?
O4 Sc1 2.097(3) . ?
O4 H1 1.03(2) . ?
O2 Sc1 2.1102(12) . ?
O3 H3 0.8400 . ?
Sc1 O2 2.1102(12) 20_655 ?
Sc1 O2 2.1102(12) 11_656 ?
Sc1 O2 2.1103(12) 16_557 ?
Sc1 Sc1 3.4987(13) 3_655 ?
Sc1 Sc1 3.4987(12) 14_667 ?

loop_
_platon_squeeze_void_nr
_platon_squeeze_void_average_x
_platon_squeeze_void_average_y
_platon_squeeze_void_average_z
_platon_squeeze_void_volume
_platon_squeeze_void_count_electrons
1 -0.018 -0.013 -0.002 1965.5 617.7
